data_4508130
loop_
_publ_author_name
'Rybarczyk-Pirek, Agnieszka J.'
'Ch\;eci\'nska, Lilianna'
'Ma\/lecka, Magdalena'
'Wojtulewski, S\/lawomir'

_publ_section_title
;
 Intermolecular Interactions of Trichloromethyl Group in the Crystal
 State, the Case of 2-Trichloromethyl-3H-4-quinazoline Polymorphs and
 1-Methyl-2-trichloroacetylpyrrole--Hirshfeld Surface Analysis of Chlorine
 Halogen Bonding
;
_journal_issue 9
_journal_name_full 'Crystal Growth &amp; Design'
_journal_page_first 3913
_journal_paper_doi 10.1021/cg400584w
_journal_volume 13
_journal_year 2013
_chemical_formula_sum 'C9 H5 Cl3 N2 O'
_chemical_formula_weight 263.50
_chemical_name_systematic
;
 ?
;
_space_group_IT_number 2
_symmetry_cell_setting triclinic
_symmetry_space_group_name_Hall '-P 1'
_symmetry_space_group_name_H-M 'P -1'
_atom_sites_solution_hydrogens geom
_atom_sites_solution_primary direct
_atom_sites_solution_secondary difmap
_audit_creation_method SHELXL-97
_cell_angle_alpha 97.45(3)
_cell_angle_beta 103.80(3)
_cell_angle_gamma 110.22(3)
_cell_formula_units_Z 4
_cell_length_a 9.961(2)
_cell_length_b 10.440(2)
_cell_length_c 11.012(2)
_cell_measurement_temperature 100(2)
_cell_volume 1014.9(5)
_computing_structure_refinement 'SHELXL-97 (Sheldrick, 1997)'
_diffrn_ambient_temperature 100(2)
_diffrn_measured_fraction_theta_full 0.978
_diffrn_measured_fraction_theta_max 0.978
_diffrn_radiation_source 'synchrotron Doris III'
_diffrn_radiation_type synchrotron
_diffrn_radiation_wavelength 0.60000
_diffrn_reflns_av_R_equivalents 0.0000
_diffrn_reflns_av_sigmaI/netI 0.0085
_diffrn_reflns_limit_h_max 12
_diffrn_reflns_limit_h_min -12
_diffrn_reflns_limit_k_max 13
_diffrn_reflns_limit_k_min -13
_diffrn_reflns_limit_l_max 14
_diffrn_reflns_limit_l_min 0
_diffrn_reflns_number 4372
_diffrn_reflns_theta_full 22.61
_diffrn_reflns_theta_max 22.61
_diffrn_reflns_theta_min 1.65
_exptl_absorpt_coefficient_mu 0.534
_exptl_absorpt_correction_type none
_exptl_crystal_colour 'light yellow'
_exptl_crystal_density_diffrn 1.724
_exptl_crystal_density_method 'not measured'
_exptl_crystal_description plate
_exptl_crystal_F_000 528
_exptl_crystal_size_max 0.30
_exptl_crystal_size_mid 0.25
_exptl_crystal_size_min 0.15
_refine_diff_density_max 0.447
_refine_diff_density_min -0.405
_refine_diff_density_rms 0.063
_refine_ls_extinction_coef 0.0168(13)
_refine_ls_extinction_expression Fc^*^=kFc[1+0.001xFc^2^\l^3^/sin(2\q)]^-1/4^
_refine_ls_extinction_method SHELXL
_refine_ls_goodness_of_fit_ref 1.085
_refine_ls_hydrogen_treatment mixed
_refine_ls_matrix_type full
_refine_ls_number_parameters 280
_refine_ls_number_reflns 4372
_refine_ls_number_restraints 0
_refine_ls_restrained_S_all 1.085
_refine_ls_R_factor_all 0.0229
_refine_ls_R_factor_gt 0.0228
_refine_ls_shift/su_max 0.001
_refine_ls_shift/su_mean 0.000
_refine_ls_structure_factor_coef Fsqd
_refine_ls_weighting_details 'calc w=1/[\s^2^(Fo^2^)+(0.0331P)^2^+0.6132P] where P=(Fo^2^+2Fc^2^)/3'
_refine_ls_weighting_scheme calc
_refine_ls_wR_factor_gt 0.0615
_refine_ls_wR_factor_ref 0.0616
_reflns_number_gt 4330
_reflns_number_total 4372
_reflns_threshold_expression >2sigma(I)
_cod_data_source_file cg400584w_si_002.cif
_cod_data_source_block 1-tric
_cod_original_cell_volume 1015.0(4)
_cod_database_code 4508130

loop_
_symmetry_equiv_pos_as_xyz
'x, y, z'
'-x, -y, -z'

loop_
_atom_site_label
_atom_site_type_symbol
_atom_site_fract_x
_atom_site_fract_y
_atom_site_fract_z
_atom_site_U_iso_or_equiv
_atom_site_adp_type
_atom_site_occupancy
_atom_site_symmetry_multiplicity
_atom_site_calc_flag
_atom_site_refinement_flags
Cl1A Cl -0.26851(4) 0.56855(3) 0.49763(3) 0.02440(9) Uani 1 1 d .
Cl2A Cl 0.03325(4) 0.78365(3) 0.63503(3) 0.01794(8) Uani 1 1 d .
Cl3A Cl -0.20791(3) 0.71359(3) 0.75619(3) 0.01461(8) Uani 1 1 d .
N1A N -0.13324(12) 0.40790(11) 0.63727(9) 0.0103(2) Uani 1 1 d .
N3A N 0.03463(12) 0.58676(11) 0.82114(10) 0.0106(2) Uani 1 1 d .
O4A O 0.17989(10) 0.54896(9) 0.99687(8) 0.01355(18) Uani 1 1 d .
C2A C -0.07330(13) 0.53543(12) 0.70191(11) 0.0096(2) Uani 1 1 d .
C4A C 0.08382(13) 0.50064(13) 0.88948(11) 0.0099(2) Uani 1 1 d .
C5A C 0.04817(14) 0.25249(13) 0.88316(11) 0.0117(2) Uani 1 1 d .
H5A H 0.1147 0.2797 0.9659 0.014 Uiso 1 1 calc R
C6A C -0.01805(14) 0.11300(13) 0.81818(12) 0.0130(2) Uani 1 1 d .
H6A H 0.0031 0.0456 0.8576 0.016 Uiso 1 1 calc R
C7A C -0.11777(14) 0.07255(13) 0.69201(12) 0.0124(2) Uani 1 1 d .
H7A H -0.1603 -0.0214 0.6485 0.015 Uiso 1 1 calc R
C8A C -0.15342(13) 0.17058(13) 0.63169(11) 0.0111(2) Uani 1 1 d .
H8A H -0.2194 0.1426 0.5486 0.013 Uiso 1 1 calc R
C9A C -0.08883(13) 0.31220(12) 0.69748(11) 0.0090(2) Uani 1 1 d .
C10A C 0.01392(13) 0.35271(12) 0.82291(11) 0.0094(2) Uani 1 1 d .
C21A C -0.12675(14) 0.64401(13) 0.64755(11) 0.0117(2) Uani 1 1 d .
H3A H 0.079(2) 0.675(2) 0.8587(19) 0.029(5) Uiso 1 1 d .
Cl1B Cl 0.44213(3) 0.62307(3) 0.24044(3) 0.01436(8) Uani 1 1 d .
Cl2B Cl 0.74377(3) 0.84604(3) 0.32876(3) 0.01575(8) Uani 1 1 d .
Cl3B Cl 0.52514(3) 0.83214(3) 0.47099(3) 0.01315(8) Uani 1 1 d .
N1B N 0.56786(12) 1.03112(11) 0.28624(10) 0.0119(2) Uani 1 1 d .
N3B N 0.36682(11) 0.83899(11) 0.13045(10) 0.00938(19) Uani 1 1 d .
O4B O 0.20551(10) 0.86516(9) -0.04422(8) 0.01457(18) Uani 1 1 d .
C4B C 0.31605(13) 0.91971(13) 0.05402(11) 0.0098(2) Uani 1 1 d .
C2B C 0.49007(13) 0.89904(12) 0.24005(11) 0.0094(2) Uani 1 1 d .
C5B C 0.37164(14) 1.16331(13) 0.02847(11) 0.0120(2) Uani 1 1 d .
H5B H 0.2919 1.1299 -0.0472 0.014 Uiso 1 1 calc R
C6B C 0.45911(15) 1.30539(13) 0.07221(12) 0.0134(2) Uani 1 1 d .
H6B H 0.4389 1.3679 0.0250 0.016 Uiso 1 1 calc R
C7B C 0.57972(14) 1.35644(13) 0.18882(12) 0.0130(2) Uani 1 1 d .
H7B H 0.6374 1.4523 0.2172 0.016 Uiso 1 1 calc R
C8B C 0.61291(14) 1.26611(13) 0.26089(12) 0.0126(2) Uani 1 1 d .
H8B H 0.6909 1.3007 0.3379 0.015 Uiso 1 1 calc R
C9B C 0.52679(13) 1.12095(13) 0.21595(11) 0.0101(2) Uani 1 1 d .
C10B C 0.40515(13) 1.07016(12) 0.10021(11) 0.0094(2) Uani 1 1 d .
C21B C 0.54558(13) 0.80262(12) 0.31582(11) 0.0103(2) Uani 1 1 d .
H3B H 0.319(2) 0.751(2) 0.1044(18) 0.026(5) Uiso 1 1 d .

loop_
_atom_site_aniso_label
_atom_site_aniso_U_11
_atom_site_aniso_U_22
_atom_site_aniso_U_33
_atom_site_aniso_U_23
_atom_site_aniso_U_13
_atom_site_aniso_U_12
Cl1A 0.0375(2) 0.01419(16) 0.01347(15) -0.00042(11) -0.00983(13) 0.01359(15)
Cl2A 0.02221(16) 0.01476(16) 0.02441(16) 0.01269(12) 0.01341(13) 0.00904(13)
Cl3A 0.01870(15) 0.01304(15) 0.01772(15) 0.00615(11) 0.00850(11) 0.00996(12)
N1A 0.0136(5) 0.0087(5) 0.0095(4) 0.0029(4) 0.0025(4) 0.0056(4)
N3A 0.0137(5) 0.0058(5) 0.0095(5) 0.0010(4) 0.0002(4) 0.0030(4)
O4A 0.0153(4) 0.0097(4) 0.0104(4) 0.0008(3) -0.0018(3) 0.0030(4)
C2A 0.0119(5) 0.0087(5) 0.0089(5) 0.0031(4) 0.0029(4) 0.0046(4)
C4A 0.0104(5) 0.0094(6) 0.0101(5) 0.0031(4) 0.0033(4) 0.0037(5)
C5A 0.0127(5) 0.0117(6) 0.0107(5) 0.0038(4) 0.0016(4) 0.0056(5)
C6A 0.0148(6) 0.0108(6) 0.0155(6) 0.0059(5) 0.0036(5) 0.0071(5)
C7A 0.0131(5) 0.0071(5) 0.0160(6) 0.0015(4) 0.0034(5) 0.0040(5)
C8A 0.0122(5) 0.0108(6) 0.0098(5) 0.0014(4) 0.0023(4) 0.0051(5)
C9A 0.0099(5) 0.0086(5) 0.0100(5) 0.0034(4) 0.0037(4) 0.0046(4)
C10A 0.0105(5) 0.0082(5) 0.0096(5) 0.0022(4) 0.0029(4) 0.0039(4)
C21A 0.0166(6) 0.0085(5) 0.0096(5) 0.0024(4) 0.0022(4) 0.0056(5)
Cl1B 0.01977(15) 0.00658(14) 0.01313(14) 0.00099(10) -0.00065(11) 0.00513(12)
Cl2B 0.01261(14) 0.01692(16) 0.02303(16) 0.01061(12) 0.00741(11) 0.00859(12)
Cl3B 0.01676(15) 0.01301(15) 0.00938(13) 0.00267(10) 0.00369(10) 0.00563(12)
N1B 0.0145(5) 0.0087(5) 0.0118(5) 0.0025(4) 0.0011(4) 0.0055(4)
N3B 0.0115(5) 0.0058(5) 0.0096(5) 0.0014(4) 0.0016(4) 0.0031(4)
O4B 0.0171(4) 0.0101(4) 0.0113(4) 0.0011(3) -0.0022(3) 0.0040(4)
C4B 0.0117(5) 0.0099(6) 0.0096(5) 0.0026(4) 0.0043(4) 0.0055(5)
C2B 0.0111(5) 0.0083(5) 0.0094(5) 0.0021(4) 0.0029(4) 0.0047(5)
C5B 0.0147(6) 0.0118(6) 0.0107(5) 0.0033(4) 0.0035(4) 0.0066(5)
C6B 0.0191(6) 0.0104(6) 0.0151(6) 0.0064(5) 0.0073(5) 0.0082(5)
C7B 0.0144(6) 0.0069(5) 0.0179(6) 0.0022(4) 0.0062(5) 0.0037(5)
C8B 0.0126(5) 0.0097(6) 0.0142(6) 0.0011(4) 0.0019(4) 0.0049(5)
C9B 0.0114(5) 0.0084(6) 0.0118(5) 0.0026(4) 0.0038(4) 0.0052(5)
C10B 0.0108(5) 0.0080(5) 0.0106(5) 0.0017(4) 0.0045(4) 0.0046(5)
C21B 0.0111(5) 0.0087(5) 0.0103(5) 0.0020(4) 0.0016(4) 0.0039(4)

loop_
_atom_type_symbol
_atom_type_description
_atom_type_scat_dispersion_real
_atom_type_scat_dispersion_imag
_atom_type_scat_source
C C 0.0033 0.002 'International Tables Vol C Tables 4.2.6.8 and 6.1.1.4'
H H 0.0000 0.000 'International Tables Vol C Tables 4.2.6.8 and 6.1.1.4'
N N 0.0061 0.004 'International Tables Vol C Tables 4.2.6.8 and 6.1.1.4'
O O 0.0106 0.007 'International Tables Vol C Tables 4.2.6.8 and 6.1.1.4'
Cl Cl 0.1484 0.113 'International Tables Vol C Tables 4.2.6.8 and 6.1.1.4'

loop_
_geom_angle_atom_site_label_1
_geom_angle_atom_site_label_2
_geom_angle_atom_site_label_3
_geom_angle
C2A N1A C9A 115.85(10)
C2A N3A C4A 122.55(11)
N1A C2A N3A 125.95(11)
N1A C2A C21A 118.86(11)
N3A C2A C21A 115.16(11)
O4A C4A N3A 121.41(11)
O4A C4A C10A 124.74(11)
N3A C4A C10A 113.85(11)
C6A C5A C10A 119.27(11)
C5A C6A C7A 120.10(11)
C8A C7A C6A 121.19(12)
C7A C8A C9A 119.24(11)
C8A C9A N1A 118.10(11)
C8A C9A C10A 119.34(11)
N1A C9A C10A 122.52(11)
C5A C10A C9A 120.84(11)
C5A C10A C4A 120.07(11)
C9A C10A C4A 119.09(11)
C2A C21A Cl1A 112.16(9)
C2A C21A Cl2A 108.40(9)
Cl1A C21A Cl2A 111.16(7)
C2A C21A Cl3A 109.03(8)
Cl1A C21A Cl3A 106.58(7)
Cl2A C21A Cl3A 109.47(7)
C2B N1B C9B 116.32(11)
C2B N3B C4B 122.07(10)
O4B C4B N3B 121.73(11)
O4B C4B C10B 124.58(11)
N3B C4B C10B 113.68(11)
N1B C2B N3B 126.01(11)
N1B C2B C21B 114.75(11)
N3B C2B C21B 119.23(10)
C6B C5B C10B 119.00(12)
C5B C6B C7B 120.39(12)
C8B C7B C6B 121.18(12)
C7B C8B C9B 118.97(12)
N1B C9B C8B 117.98(11)
N1B C9B C10B 122.19(11)
C8B C9B C10B 119.80(11)
C5B C10B C9B 120.63(11)
C5B C10B C4B 119.70(11)
C9B C10B C4B 119.65(11)
C2B C21B Cl1B 112.20(9)
C2B C21B Cl3B 108.69(8)
Cl1B C21B Cl3B 108.29(7)
C2B C21B Cl2B 108.77(8)
Cl1B C21B Cl2B 109.01(7)
Cl3B C21B Cl2B 109.87(7)

loop_
_geom_bond_atom_site_label_1
_geom_bond_atom_site_label_2
_geom_bond_distance
Cl1A C21A 1.7669(15)
Cl2A C21A 1.7988(15)
Cl3A C21A 1.8039(13)
N1A C2A 1.2798(17)
N1A C9A 1.4039(15)
N3A C2A 1.3831(16)
N3A C4A 1.3852(15)
O4A C4A 1.2412(16)
C2A C21A 1.5388(16)
C4A C10A 1.4584(17)
C5A C6A 1.3816(18)
C5A C10A 1.4035(16)
C6A C7A 1.4124(18)
C7A C8A 1.3892(17)
C8A C9A 1.4026(18)
C9A C10A 1.4175(17)
Cl1B C21B 1.7658(15)
Cl2B C21B 1.8313(13)
Cl3B C21B 1.7690(13)
N1B C2B 1.2854(17)
N1B C9B 1.3959(15)
N3B C2B 1.3864(16)
N3B C4B 1.3964(15)
O4B C4B 1.2433(16)
C4B C10B 1.4586(18)
C2B C21B 1.5484(16)
C5B C6B 1.3829(19)
C5B C10B 1.4069(16)
C6B C7B 1.4215(19)
C7B C8B 1.3831(17)
C8B C9B 1.4078(18)
C9B C10B 1.4205(17)
